data_4513537
loop_
_publ_author_name
'Wu, Xue-Song'
'Liang, Jun'
'Hu, Xiao-Li'
'Wang, Xin-Long'
'Song, Bai-Qiao'
'Jiao, Yan-Qing'
'Su, Zhong-Min'

_publ_section_title
;
 Metal--Organic Rotaxane Frameworks Assembly by Cucurbit[6]uril-Based
 Pseudorotaxanes and Mixed Ligands
;
_journal_issue 9
_journal_name_full 'Crystal Growth &amp; Design'
_journal_page_first 4311
_journal_paper_doi 10.1021/acs.cgd.5b00612
_journal_volume 15
_journal_year 2015
_chemical_formula_sum 'C120 H142 Cd4 Cl8 N56 O39'
_chemical_formula_weight 3726.10
_chemical_name_systematic
;
 ?
;
_space_group_IT_number 2
_symmetry_cell_setting triclinic
_symmetry_space_group_name_Hall '-P 1'
_symmetry_space_group_name_H-M 'P -1'
_atom_sites_solution_hydrogens geom
_atom_sites_solution_primary direct
_atom_sites_solution_secondary difmap
_audit_creation_method SHELXL-97
_cell_angle_alpha 87.253(5)
_cell_angle_beta 72.501(5)
_cell_angle_gamma 63.291(5)
_cell_formula_units_Z 1
_cell_length_a 14.431(5)
_cell_length_b 15.645(5)
_cell_length_c 18.541(5)
_cell_measurement_temperature 298(2)
_cell_volume 3547.6(19)
_computing_structure_refinement 'SHELXL-97 (Sheldrick, 2008)'
_diffrn_ambient_temperature 298(2)
_diffrn_measured_fraction_theta_full 0.991
_diffrn_measured_fraction_theta_max 0.991
_diffrn_radiation_monochromator graphite
_diffrn_radiation_source 'fine-focus sealed tube'
_diffrn_radiation_type MoK\a
_diffrn_radiation_wavelength 0.71069
_diffrn_reflns_av_R_equivalents 0.0262
_diffrn_reflns_av_sigmaI/netI 0.0520
_diffrn_reflns_limit_h_max 17
_diffrn_reflns_limit_h_min -16
_diffrn_reflns_limit_k_max 18
_diffrn_reflns_limit_k_min -18
_diffrn_reflns_limit_l_max 21
_diffrn_reflns_limit_l_min -20
_diffrn_reflns_number 19753
_diffrn_reflns_theta_full 24.95
_diffrn_reflns_theta_max 24.95
_diffrn_reflns_theta_min 1.64
_exptl_absorpt_coefficient_mu 0.845
_exptl_absorpt_correction_T_max 0.8628
_exptl_absorpt_correction_T_min 0.8294
_exptl_crystal_colour colorless
_exptl_crystal_density_diffrn 1.744
_exptl_crystal_density_method 'not measured'
_exptl_crystal_description block
_exptl_crystal_F_000 1894
_exptl_crystal_size_max 0.23
_exptl_crystal_size_mid 0.21
_exptl_crystal_size_min 0.18
_refine_diff_density_max 1.762
_refine_diff_density_min -1.907
_refine_diff_density_rms 0.112
_refine_ls_extinction_method none
_refine_ls_goodness_of_fit_ref 1.041
_refine_ls_hydrogen_treatment mixed
_refine_ls_matrix_type full
_refine_ls_number_parameters 1013
_refine_ls_number_reflns 12305
_refine_ls_number_restraints 28
_refine_ls_restrained_S_all 1.050
_refine_ls_R_factor_all 0.0835
_refine_ls_R_factor_gt 0.0564
_refine_ls_shift/su_max 0.009
_refine_ls_shift/su_mean 0.000
_refine_ls_structure_factor_coef Fsqd
_refine_ls_weighting_details 'calc w=1/[\s^2^(Fo^2^)+(0.0884P)^2^+7.6320P] where P=(Fo^2^+2Fc^2^)/3'
_refine_ls_weighting_scheme calc
_refine_ls_wR_factor_gt 0.1517
_refine_ls_wR_factor_ref 0.1708
_reflns_number_gt 8723
_reflns_number_total 12305
_reflns_threshold_expression >2\s(I)
_cod_data_source_file cg5b00612_si_002.cif
_cod_data_source_block 1
_cod_depositor_comments
;
The following automatic conversions were performed:

'_symmetry_cell_setting' value 'Triclinic' changed to 'triclinic'
according to
/usr/data/users/saulius/crontab/automatic-downloads/rss-feeds/ACS/lib/dictionaries/cif_core.dic
dictionary named 'cif_core.dic' version 2.4.2 from 2011-04-26.

Automatic conversion script
Id: cif_fix_values 3271 2015-04-21 07:52:19Z andrius 

 Adding full bibliography for 4513537.cif.
;
_cod_original_sg_symbol_H-M P-1
_cod_database_code 4513537

loop_
_symmetry_equiv_pos_as_xyz
'x, y, z'
'-x, -y, -z'

loop_
_atom_site_label
_atom_site_type_symbol
_atom_site_fract_x
_atom_site_fract_y
_atom_site_fract_z
_atom_site_U_iso_or_equiv
_atom_site_adp_type
_atom_site_occupancy
_atom_site_symmetry_multiplicity
_atom_site_calc_flag
_atom_site_refinement_flags
Cd1 Cd 0.57294(3) 0.12347(3) 0.19497(2) 0.03373(14) Uani 1 1 d .
Cd2 Cd 0.41433(4) 0.38655(3) 0.29087(3) 0.03981(15) Uani 1 1 d .
C1 C 0.4543(6) 0.0415(5) 0.1176(4) 0.0509(18) Uani 1 1 d .
H1 H 0.5184 -0.0146 0.1134 0.061 Uiso 1 1 calc R
C2 C 0.3480(5) 0.2030(5) 0.1543(4) 0.0406(15) Uani 1 1 d .
H2 H 0.3371 0.2600 0.1768 0.049 Uiso 1 1 calc R
C3 C 0.2667(5) 0.2039(5) 0.1283(4) 0.0410(15) Uani 1 1 d .
C4 C 0.2815(6) 0.1202(6) 0.0965(4) 0.0516(18) Uani 1 1 d .
H4 H 0.2286 0.1195 0.0780 0.062 Uiso 1 1 calc R
C5 C 0.3737(7) 0.0379(6) 0.0918(4) 0.059(2) Uani 1 1 d .
H5 H 0.3836 -0.0201 0.0719 0.071 Uiso 1 1 calc R
C6 C 0.1650(5) 0.2974(5) 0.1358(4) 0.0487(17) Uani 1 1 d .
H7A H 0.1023 0.2849 0.1480 0.058 Uiso 1 1 calc R
H7B H 0.1539 0.3402 0.1772 0.058 Uiso 1 1 calc R
C7 C 0.0614(7) 0.4196(7) 0.0677(6) 0.1073(19) Uani 1 1 d D
H7C H 0.0325 0.4673 0.1105 0.129 Uiso 1 1 calc R
H7D H 0.0134 0.3899 0.0748 0.129 Uiso 1 1 calc R
C8 C 0.7782(5) 0.0714(4) 0.1010(3) 0.0324(14) Uani 1 1 d .
C9 C 0.8927(5) 0.0356(4) 0.0482(3) 0.0307(13) Uani 1 1 d .
C10 C 0.9785(5) 0.0132(4) 0.0767(3) 0.0366(14) Uani 1 1 d .
H11 H 0.9642 0.0218 0.1289 0.044 Uiso 1 1 calc R
C11 C 0.9161(5) 0.0214(4) -0.0296(3) 0.0353(14) Uani 1 1 d .
H12 H 0.8600 0.0355 -0.0501 0.042 Uiso 1 1 calc R
C12 C 0.1023(5) 0.4706(4) 0.4466(4) 0.0405(15) Uani 1 1 d .
C13 C 0.0149(6) 0.4810(5) 0.4236(4) 0.0467(17) Uani 1 1 d .
H14 H 0.0245 0.4688 0.3726 0.056 Uiso 1 1 calc R
C14 C 0.0852(5) 0.4906(5) 0.5232(4) 0.0473(17) Uani 1 1 d .
H15 H 0.1435 0.4844 0.5385 0.057 Uiso 1 1 calc R
C15 C 0.3777(5) 0.5640(5) 0.1806(4) 0.0413(15) Uani 1 1 d .
H16 H 0.4232 0.5114 0.1442 0.050 Uiso 1 1 calc R
C16 C 0.3510(6) 0.6544(5) 0.1571(4) 0.0451(16) Uani 1 1 d .
H17 H 0.3816 0.6622 0.1069 0.054 Uiso 1 1 calc R
C17 C 0.2791(6) 0.7319(5) 0.2084(4) 0.0529(18) Uani 1 1 d .
H18 H 0.2577 0.7940 0.1939 0.063 Uiso 1 1 calc R
C18 C 0.2389(8) 0.7168(5) 0.2820(4) 0.068(3) Uani 1 1 d .
C19 C 0.2712(7) 0.6229(5) 0.3011(4) 0.063(2) Uani 1 1 d .
H20 H 0.2412 0.6129 0.3506 0.076 Uiso 1 1 calc R
C20 C 0.1250(9) 0.8029(8) 0.3416(7) 0.094(3) Uani 1 1 d U
C21 C -0.0083(6) 0.7314(4) 0.5500(4) 0.0405(15) Uani 1 1 d .
C22 C 0.1399(5) 0.6796(4) 0.6075(4) 0.0445(16) Uani 1 1 d .
H23A H 0.1808 0.6359 0.5613 0.053 Uiso 1 1 calc R
H23B H 0.1472 0.6415 0.6502 0.053 Uiso 1 1 calc R
C23 C 0.2645(5) 0.7478(5) 0.5456(4) 0.0407(15) Uani 1 1 d .
C24 C 0.3966(5) 0.8118(5) 0.5150(4) 0.0479(17) Uani 1 1 d .
H25A H 0.4338 0.7627 0.4722 0.057 Uiso 1 1 calc R
H25B H 0.4493 0.8051 0.5400 0.057 Uiso 1 1 calc R
C25 C 0.3499(5) 0.9888(5) 0.5237(4) 0.0450(16) Uani 1 1 d .
H26 H 0.4168 0.9743 0.5357 0.054 Uiso 1 1 calc R
C26 C 0.3309(5) 1.0621(5) 0.4641(4) 0.0408(15) Uani 1 1 d .
H27 H 0.3895 1.0811 0.4479 0.049 Uiso 1 1 calc R
C27 C 0.1799(7) 1.2326(5) 0.4730(4) 0.0509(18) Uani 1 1 d .
H28A H 0.1324 1.2827 0.5148 0.061 Uiso 1 1 calc R
H28B H 0.2372 1.2483 0.4436 0.061 Uiso 1 1 calc R
C28 C 0.1872(6) 1.1279(5) 0.5776(4) 0.0450(17) Uani 1 1 d .
C29 C 0.2376(6) 1.0000(5) 0.6616(4) 0.0468(17) Uani 1 1 d .
H30A H 0.1876 1.0532 0.7007 0.056 Uiso 1 1 calc R
H30B H 0.3068 0.9691 0.6719 0.056 Uiso 1 1 calc R
C30 C 0.0901(6) 0.9525(5) 0.7090(3) 0.0413(15) Uani 1 1 d .
C31 C -0.0164(5) 0.8645(5) 0.7602(3) 0.0402(15) Uani 1 1 d .
H32A H -0.0620 0.9223 0.7953 0.048 Uiso 1 1 calc R
H32B H 0.0047 0.8103 0.7899 0.048 Uiso 1 1 calc R
C32 C -0.1752(5) 0.9297(5) 0.7134(3) 0.0406(15) Uani 1 1 d .
C33 C -0.3326(5) 0.9556(5) 0.6727(4) 0.0429(16) Uani 1 1 d .
H34A H -0.3704 1.0108 0.7106 0.051 Uiso 1 1 calc R
H34B H -0.3740 0.9193 0.6835 0.051 Uiso 1 1 calc R
C34 C -0.3547(5) 1.0838(6) 0.5863(4) 0.0454(17) Uani 1 1 d .
C35 C -0.1642(5) 0.7941(5) 0.6566(4) 0.0389(15) Uani 1 1 d .
H36 H -0.2055 0.7594 0.6811 0.047 Uiso 1 1 calc R
C36 C -0.0616(5) 0.7657(4) 0.6821(3) 0.0370(14) Uani 1 1 d .
H37 H -0.0546 0.7169 0.7180 0.044 Uiso 1 1 calc R
C37 C 0.1842(5) 0.7862(5) 0.6772(4) 0.0414(15) Uani 1 1 d .
H38 H 0.2065 0.7382 0.7125 0.050 Uiso 1 1 calc R
C38 C 0.2638(5) 0.8294(5) 0.6482(4) 0.0424(15) Uani 1 1 d .
H39 H 0.3202 0.8064 0.6735 0.051 Uiso 1 1 calc R
C39 C 1.3437(5) 0.5418(5) -0.0048(4) 0.0425(15) Uani 1 1 d .
H40A H 1.3756 0.4940 0.0274 0.051 Uiso 1 1 calc R
H40B H 1.3857 0.5774 -0.0189 0.051 Uiso 1 1 calc R
C40 C 1.1784(5) 0.5824(5) 0.1028(4) 0.0404(15) Uani 1 1 d .
C41 C 1.0215(5) 0.6648(5) 0.2177(3) 0.0422(15) Uani 1 1 d .
H42A H 1.0649 0.6103 0.2404 0.051 Uiso 1 1 calc R
H42B H 1.0044 0.7227 0.2468 0.051 Uiso 1 1 calc R
C42 C 0.9020(5) 0.5845(5) 0.2452(3) 0.0376(14) Uani 1 1 d .
C43 C 0.7451(5) 0.5494(5) 0.2795(3) 0.0391(15) Uani 1 1 d .
H44A H 0.7895 0.4990 0.3046 0.047 Uiso 1 1 calc R
H44B H 0.6743 0.5868 0.3167 0.047 Uiso 1 1 calc R
C44 C 0.7997(5) 0.4133(4) 0.1905(3) 0.0340(14) Uani 1 1 d .
C45 C 0.6335(5) 0.5466(4) 0.1973(3) 0.0350(14) Uani 1 1 d .
H46 H 0.5676 0.5645 0.2411 0.042 Uiso 1 1 calc R
C46 C 0.7357(5) 0.7102(4) 0.2423(3) 0.0353(14) Uani 1 1 d .
H47 H 0.6758 0.7470 0.2882 0.042 Uiso 1 1 calc R
C47 C 0.8241(5) 0.7461(4) 0.2204(3) 0.0320(13) Uani 1 1 d .
H48 H 0.8051 0.8007 0.2554 0.038 Uiso 1 1 calc R
C48 C 1.0750(5) 0.7467(5) 0.1012(3) 0.0374(14) Uani 1 1 d .
H49 H 1.0712 0.7974 0.1329 0.045 Uiso 1 1 calc R
C49 C 1.1787(5) 0.7088(5) 0.0303(4) 0.0377(14) Uani 1 1 d .
H50 H 1.2244 0.7401 0.0298 0.045 Uiso 1 1 calc R
C50 C 1.3477(5) 0.5358(4) -0.1437(3) 0.0337(13) Uani 1 1 d .
H51 H 1.4039 0.5574 -0.1630 0.040 Uiso 1 1 calc R
C51 C 1.2005(5) 0.7095(4) -0.1120(3) 0.0378(14) Uani 1 1 d .
H52A H 1.1566 0.7524 -0.1414 0.045 Uiso 1 1 calc R
H52B H 1.2623 0.7220 -0.1184 0.045 Uiso 1 1 calc R
C52 C 1.0242(5) 0.7703(4) -0.0104(4) 0.0351(14) Uani 1 1 d .
C53 C 0.8741(5) 0.8343(4) 0.1093(4) 0.0370(14) Uani 1 1 d .
H54A H 0.8351 0.8714 0.0751 0.044 Uiso 1 1 calc R
H54B H 0.8642 0.8792 0.1486 0.044 Uiso 1 1 calc R
C54 C 0.7485(5) 0.7665(4) 0.1222(3) 0.0341(14) Uani 1 1 d .
C55 C 0.6013(5) 0.7187(4) 0.1741(4) 0.0392(15) Uani 1 1 d .
H56A H 0.5483 0.7385 0.2245 0.047 Uiso 1 1 calc R
H56B H 0.5692 0.7634 0.1401 0.047 Uiso 1 1 calc R
C56 C 0.6311(5) 0.5996(5) 0.0771(4) 0.0373(14) Uani 1 1 d .
C57 C 0.2134(5) 0.4388(5) 0.3894(4) 0.0455(17) Uani 1 1 d .
C58 C 0.0645(8) 0.4679(8) -0.0048(6) 0.1073(19) Uani 1 1 d D
H58A H 0.1012 0.4210 -0.0491 0.129 Uiso 1 1 calc R
H58B H 0.1007 0.5080 -0.0087 0.129 Uiso 1 1 calc R
C59 C 0.0630(8) 0.9253(8) 0.4303(6) 0.1073(19) Uani 1 1 d D
H59A H 0.0231 0.9711 0.4002 0.129 Uiso 1 1 calc R
H59B H 0.0171 0.8976 0.4597 0.129 Uiso 1 1 calc R
C60 C 0.0842(8) 0.9766(8) 0.4828(6) 0.1073(19) Uani 1 1 d D
H60A H 0.1143 1.0199 0.4636 0.129 Uiso 1 1 d R
H60B H 0.1189 0.9347 0.5164 0.129 Uiso 1 1 d R
Cl1 Cl 0.60918(13) -0.04150(11) 0.24049(10) 0.0458(4) Uani 1 1 d .
Cl2 Cl 0.56884(14) 0.39595(13) 0.31970(11) 0.0532(5) Uani 1 1 d .
Cl3 Cl 0.46670(13) 0.20632(11) 0.32973(8) 0.0401(4) Uani 1 1 d .
Cl4 Cl 0.51275(13) 0.30941(11) 0.15321(9) 0.0407(4) Uani 1 1 d .
N1 N 0.4408(4) 0.1239(4) 0.1482(3) 0.0399(12) Uani 1 1 d .
N2 N 0.3430(4) 0.5474(4) 0.2513(3) 0.0391(12) Uani 1 1 d .
N3 N 0.1706(8) 0.8424(7) 0.3748(5) 0.112(3) Uani 1 1 d D
H3A H 0.2101 0.8660 0.3407 0.134 Uiso 1 1 calc R
H3B H 0.2125 0.8002 0.4003 0.134 Uiso 1 1 calc R
N4 N 0.1735(4) 0.3445(4) 0.0647(3) 0.0451(14) Uani 1 1 d D
H4A H 0.2016 0.3007 0.0244 0.054 Uiso 1 1 calc R
H4B H 0.2178 0.3719 0.0601 0.054 Uiso 1 1 calc R
N5 N 1.3535(4) 0.4926(4) -0.0734(3) 0.0395(12) Uani 1 1 d .
N6 N 1.2334(4) 0.6069(4) 0.0382(3) 0.0402(13) Uani 1 1 d .
N7 N 1.0869(4) 0.6629(4) 0.1406(3) 0.0413(13) Uani 1 1 d .
N8 N 0.9220(4) 0.6620(4) 0.2239(3) 0.0391(12) Uani 1 1 d .
N9 N 0.7956(4) 0.6107(4) 0.2534(3) 0.0397(12) Uani 1 1 d .
N10 N 0.7312(4) 0.5066(4) 0.2203(3) 0.0360(12) Uani 1 1 d .
N11 N 0.6228(4) 0.6241(4) 0.1494(3) 0.0373(12) Uani 1 1 d .
N12 N 0.6992(4) 0.7241(4) 0.1758(3) 0.0349(11) Uani 1 1 d .
N13 N 0.8267(4) 0.7724(3) 0.1443(3) 0.0328(11) Uani 1 1 d .
N14 N 0.9875(4) 0.7836(4) 0.0678(3) 0.0384(12) Uani 1 1 d .
N15 N 1.1355(4) 0.7308(4) -0.0324(3) 0.0389(12) Uani 1 1 d .
N16 N 1.2405(4) 0.6109(4) -0.1416(3) 0.0364(12) Uani 1 1 d .
N17 N -0.1173(5) 0.7685(4) 0.5750(3) 0.0433(13) Uani 1 1 d .
N18 N 0.0274(4) 0.7287(4) 0.6118(3) 0.0423(13) Uani 1 1 d .
N19 N 0.1869(4) 0.7442(4) 0.6083(3) 0.0427(13) Uani 1 1 d .
N20 N 0.3100(4) 0.7961(4) 0.5678(3) 0.0439(13) Uani 1 1 d .
N21 N 0.3576(5) 0.9056(4) 0.4871(3) 0.0473(14) Uani 1 1 d .
N22 N 0.2291(5) 1.1412(4) 0.5037(3) 0.0461(14) Uani 1 1 d .
N23 N 0.2536(4) 1.0372(4) 0.5889(3) 0.0451(14) Uani 1 1 d .
N24 N 0.1944(4) 0.9315(4) 0.6658(3) 0.0403(12) Uani 1 1 d .
N25 N 0.0807(4) 0.8699(4) 0.7140(3) 0.0390(12) Uani 1 1 d .
N26 N -0.0807(4) 0.8539(4) 0.7168(3) 0.0408(13) Uani 1 1 d .
N27 N -0.2254(4) 0.8959(4) 0.6792(3) 0.0410(13) Uani 1 1 d .
N28 N -0.3294(4) 0.9891(4) 0.5977(3) 0.0408(13) Uani 1 1 d .
O3 O 0.7576(3) 0.0931(3) 0.1702(2) 0.0441(11) Uani 1 1 d .
O4 O 0.7049(3) 0.0775(3) 0.0741(3) 0.0453(11) Uani 1 1 d .
O7 O 0.2852(4) 0.4486(4) 0.4090(3) 0.0556(13) Uani 1 1 d .
O8 O 0.2305(4) 0.4036(4) 0.3232(3) 0.0639(15) Uani 1 1 d .
O9 O 0.0513(4) 0.7032(4) 0.4842(3) 0.0565(13) Uani 1 1 d .
O10 O 0.2855(4) 0.7149(4) 0.4817(3) 0.0592(14) Uani 1 1 d .
O11 O -0.2104(4) 1.0135(4) 0.7372(3) 0.0528(12) Uani 1 1 d .
O12 O 0.0181(4) 1.0325(3) 0.7382(3) 0.0527(12) Uani 1 1 d .
O13 O 0.1052(5) 1.1864(4) 0.6252(3) 0.0577(13) Uani 1 1 d .
O14 O 1.2071(4) 0.5013(3) 0.1231(3) 0.0493(12) Uani 1 1 d .
O15 O 0.9693(4) 0.5064(3) 0.2548(3) 0.0483(12) Uani 1 1 d .
O16 O 0.8822(4) 0.3594(3) 0.2054(3) 0.0428(11) Uani 1 1 d .
O17 O 0.9678(4) 0.7921(3) -0.0517(3) 0.0469(11) Uani 1 1 d .
O18 O 0.7279(4) 0.7906(3) 0.0631(2) 0.0421(11) Uani 1 1 d .
O19 O 0.6236(4) 0.6512(3) 0.0261(3) 0.0476(11) Uani 1 1 d .
O20 O -0.3687(5) 1.1447(4) 0.6311(3) 0.0603(14) Uani 1 1 d .
O1W O 0.4204(6) 0.1116(6) 0.5907(5) 0.119(3) Uani 1 1 d U
O2W O 0.3499(9) 0.4191(10) 0.5338(6) 0.080(3) Uani 0.50 1 d PU
O3W O 0.5002(9) 0.5926(9) 0.3976(7) 0.077(3) Uani 0.50 1 d PU
O4W O 0.2962(12) 0.2877(11) 0.5765(8) 0.101(4) Uiso 0.50 1 d P
O5W O 0.6122(6) 0.1973(5) 0.9675(4) 0.106(2) Uani 1 1 d .

loop_
_atom_site_aniso_label
_atom_site_aniso_U_11
_atom_site_aniso_U_22
_atom_site_aniso_U_33
_atom_site_aniso_U_23
_atom_site_aniso_U_13
_atom_site_aniso_U_12
Cd1 0.0214(2) 0.0391(3) 0.0346(3) 0.00034(19) -0.00176(18) -0.01278(19)
Cd2 0.0297(3) 0.0349(3) 0.0432(3) -0.0025(2) 0.0031(2) -0.0134(2)
C1 0.055(4) 0.046(4) 0.060(5) 0.012(3) -0.030(4) -0.023(4)
C2 0.041(4) 0.043(4) 0.041(4) 0.009(3) -0.007(3) -0.026(3)
C3 0.036(4) 0.058(4) 0.037(3) 0.020(3) -0.012(3) -0.029(3)
C4 0.061(5) 0.067(5) 0.048(4) 0.019(4) -0.030(4) -0.041(4)
C5 0.082(6) 0.056(5) 0.061(5) 0.009(4) -0.036(5) -0.040(5)
C6 0.037(4) 0.066(5) 0.042(4) 0.018(3) -0.011(3) -0.025(4)
C7 0.086(4) 0.101(4) 0.097(4) -0.014(3) -0.032(3) -0.007(3)
C8 0.027(3) 0.021(3) 0.037(4) 0.005(2) 0.003(3) -0.009(2)
C9 0.027(3) 0.023(3) 0.036(3) 0.003(2) -0.003(3) -0.011(2)
C10 0.033(3) 0.042(4) 0.033(3) 0.002(3) -0.004(3) -0.020(3)
C11 0.028(3) 0.041(3) 0.034(3) 0.003(3) -0.007(3) -0.015(3)
C12 0.036(4) 0.035(3) 0.042(4) 0.004(3) -0.004(3) -0.015(3)
C13 0.043(4) 0.044(4) 0.046(4) 0.008(3) -0.010(3) -0.017(3)
C14 0.031(4) 0.044(4) 0.056(4) 0.001(3) -0.002(3) -0.014(3)
C15 0.033(3) 0.042(4) 0.042(4) -0.004(3) -0.012(3) -0.011(3)
C16 0.048(4) 0.049(4) 0.035(3) 0.005(3) -0.009(3) -0.021(3)
C17 0.059(5) 0.039(4) 0.057(5) 0.011(3) -0.020(4) -0.018(4)
C18 0.098(7) 0.026(4) 0.036(4) 0.000(3) 0.003(4) -0.008(4)
C19 0.083(6) 0.043(4) 0.041(4) 0.008(3) -0.003(4) -0.021(4)
C20 0.088(6) 0.101(6) 0.125(7) 0.039(5) -0.059(5) -0.057(5)
C21 0.055(4) 0.034(3) 0.037(4) 0.016(3) -0.019(3) -0.023(3)
C22 0.047(4) 0.027(3) 0.050(4) 0.006(3) -0.011(3) -0.012(3)
C23 0.035(4) 0.034(3) 0.041(4) 0.005(3) -0.001(3) -0.013(3)
C24 0.037(4) 0.050(4) 0.053(4) 0.016(3) -0.009(3) -0.020(3)
C25 0.038(4) 0.058(4) 0.048(4) 0.017(3) -0.015(3) -0.031(3)
C26 0.036(3) 0.051(4) 0.047(4) 0.017(3) -0.014(3) -0.030(3)
C27 0.077(5) 0.040(4) 0.059(5) 0.020(3) -0.041(4) -0.036(4)
C28 0.054(4) 0.055(4) 0.048(4) 0.012(4) -0.028(4) -0.036(4)
C29 0.064(5) 0.055(4) 0.041(4) 0.016(3) -0.026(4) -0.038(4)
C30 0.050(4) 0.049(4) 0.029(3) 0.012(3) -0.017(3) -0.023(4)
C31 0.039(4) 0.048(4) 0.032(3) 0.006(3) -0.012(3) -0.019(3)
C32 0.040(4) 0.047(4) 0.031(3) 0.009(3) -0.005(3) -0.021(3)
C33 0.031(3) 0.053(4) 0.041(4) 0.011(3) -0.010(3) -0.016(3)
C34 0.033(4) 0.062(5) 0.049(4) 0.020(4) -0.013(3) -0.030(3)
C35 0.041(4) 0.047(4) 0.039(4) 0.016(3) -0.011(3) -0.030(3)
C36 0.038(3) 0.040(4) 0.034(3) 0.014(3) -0.010(3) -0.020(3)
C37 0.038(4) 0.048(4) 0.036(3) 0.011(3) -0.012(3) -0.018(3)
C38 0.038(4) 0.048(4) 0.043(4) 0.017(3) -0.015(3) -0.021(3)
C39 0.032(3) 0.051(4) 0.047(4) 0.005(3) -0.016(3) -0.019(3)
C40 0.038(4) 0.050(4) 0.044(4) 0.008(3) -0.023(3) -0.022(3)
C41 0.040(4) 0.060(4) 0.034(3) 0.003(3) -0.017(3) -0.026(3)
C42 0.047(4) 0.042(4) 0.026(3) 0.004(3) -0.016(3) -0.019(3)
C43 0.047(4) 0.045(4) 0.030(3) 0.013(3) -0.012(3) -0.026(3)
C44 0.038(4) 0.040(4) 0.032(3) 0.015(3) -0.008(3) -0.026(3)
C45 0.028(3) 0.039(3) 0.037(3) 0.012(3) -0.005(3) -0.018(3)
C46 0.035(3) 0.033(3) 0.030(3) 0.000(3) -0.006(3) -0.011(3)
C47 0.033(3) 0.027(3) 0.033(3) 0.001(2) -0.010(3) -0.012(3)
C48 0.041(4) 0.041(4) 0.036(3) -0.003(3) -0.011(3) -0.025(3)
C49 0.034(3) 0.043(4) 0.043(4) 0.000(3) -0.011(3) -0.023(3)
C50 0.028(3) 0.036(3) 0.038(3) 0.005(3) -0.004(3) -0.019(3)
C51 0.039(4) 0.036(3) 0.040(3) 0.012(3) -0.009(3) -0.022(3)
C52 0.039(4) 0.027(3) 0.041(4) 0.004(3) -0.012(3) -0.018(3)
C53 0.033(3) 0.032(3) 0.045(4) 0.002(3) -0.007(3) -0.016(3)
C54 0.032(3) 0.033(3) 0.031(3) 0.000(3) -0.004(3) -0.013(3)
C55 0.033(3) 0.037(4) 0.046(4) 0.011(3) -0.015(3) -0.014(3)
C56 0.026(3) 0.048(4) 0.038(4) 0.007(3) -0.006(3) -0.018(3)
C57 0.032(4) 0.036(4) 0.048(4) 0.003(3) 0.001(3) -0.008(3)
C58 0.086(4) 0.101(4) 0.097(4) -0.014(3) -0.032(3) -0.007(3)
C59 0.086(4) 0.101(4) 0.097(4) -0.014(3) -0.032(3) -0.007(3)
C60 0.086(4) 0.101(4) 0.097(4) -0.014(3) -0.032(3) -0.007(3)
Cl1 0.0328(8) 0.0345(8) 0.0619(11) 0.0043(7) -0.0138(8) -0.0091(7)
Cl2 0.0428(10) 0.0528(10) 0.0694(12) 0.0152(9) -0.0183(9) -0.0267(8)
Cl3 0.0394(8) 0.0363(8) 0.0358(8) 0.0001(6) 0.0014(7) -0.0178(7)
Cl4 0.0386(8) 0.0353(8) 0.0406(8) -0.0036(6) 0.0008(7) -0.0180(7)
N1 0.033(3) 0.046(3) 0.045(3) 0.008(3) -0.017(2) -0.019(3)
N2 0.033(3) 0.029(3) 0.041(3) -0.002(2) -0.006(2) -0.005(2)
N3 0.125(8) 0.129(9) 0.090(7) -0.003(6) -0.032(6) -0.064(7)
N4 0.030(3) 0.052(3) 0.044(3) 0.009(3) -0.014(3) -0.011(3)
N5 0.040(3) 0.042(3) 0.039(3) 0.009(2) -0.013(2) -0.020(3)
N6 0.029(3) 0.044(3) 0.045(3) 0.005(3) -0.009(2) -0.017(2)
N7 0.039(3) 0.044(3) 0.038(3) 0.006(2) -0.011(2) -0.017(3)
N8 0.036(3) 0.042(3) 0.038(3) 0.007(2) -0.013(2) -0.017(3)
N9 0.039(3) 0.034(3) 0.050(3) 0.011(2) -0.018(3) -0.019(2)
N10 0.037(3) 0.038(3) 0.038(3) 0.009(2) -0.015(2) -0.020(2)
N11 0.041(3) 0.034(3) 0.042(3) 0.013(2) -0.017(2) -0.020(2)
N12 0.042(3) 0.037(3) 0.034(3) 0.009(2) -0.014(2) -0.024(2)
N13 0.031(3) 0.032(3) 0.036(3) 0.007(2) -0.011(2) -0.015(2)
N14 0.034(3) 0.038(3) 0.043(3) 0.005(2) -0.012(2) -0.016(2)
N15 0.035(3) 0.041(3) 0.041(3) 0.008(2) -0.010(2) -0.020(3)
N16 0.034(3) 0.033(3) 0.043(3) 0.005(2) -0.011(2) -0.017(2)
N17 0.046(3) 0.051(3) 0.039(3) 0.012(3) -0.019(3) -0.025(3)
N18 0.039(3) 0.049(3) 0.040(3) 0.007(3) -0.010(3) -0.023(3)
N19 0.040(3) 0.048(3) 0.041(3) 0.007(3) -0.007(3) -0.025(3)
N20 0.038(3) 0.045(3) 0.044(3) 0.012(3) -0.005(3) -0.021(3)
N21 0.055(4) 0.051(3) 0.051(4) 0.023(3) -0.024(3) -0.033(3)
N22 0.057(4) 0.046(3) 0.049(3) 0.018(3) -0.025(3) -0.031(3)
N23 0.040(3) 0.050(3) 0.050(3) 0.022(3) -0.018(3) -0.025(3)
N24 0.042(3) 0.048(3) 0.038(3) 0.011(2) -0.015(3) -0.026(3)
N25 0.034(3) 0.042(3) 0.039(3) 0.008(2) -0.007(2) -0.019(2)
N26 0.034(3) 0.044(3) 0.043(3) 0.006(2) -0.016(2) -0.014(3)
N27 0.037(3) 0.042(3) 0.045(3) 0.009(2) -0.014(3) -0.018(3)
N28 0.040(3) 0.047(3) 0.042(3) 0.018(3) -0.016(3) -0.025(3)
O3 0.031(2) 0.054(3) 0.035(3) -0.002(2) 0.0043(19) -0.017(2)
O4 0.025(2) 0.055(3) 0.045(3) 0.004(2) -0.003(2) -0.014(2)
O7 0.035(3) 0.065(3) 0.055(3) -0.005(2) 0.000(2) -0.022(3)
O8 0.041(3) 0.071(4) 0.055(3) -0.003(3) 0.009(2) -0.019(3)
O9 0.063(3) 0.054(3) 0.037(3) 0.004(2) -0.009(2) -0.018(3)
O10 0.054(3) 0.061(3) 0.051(3) -0.012(3) 0.009(3) -0.030(3)
O11 0.054(3) 0.045(3) 0.056(3) 0.002(2) -0.020(3) -0.017(2)
O12 0.059(3) 0.045(3) 0.044(3) 0.004(2) -0.005(2) -0.021(3)
O13 0.074(4) 0.051(3) 0.047(3) 0.004(2) -0.018(3) -0.028(3)
O14 0.048(3) 0.052(3) 0.046(3) 0.014(2) -0.015(2) -0.022(2)
O15 0.050(3) 0.043(3) 0.048(3) 0.013(2) -0.027(2) -0.012(2)
O16 0.043(3) 0.042(3) 0.047(3) 0.016(2) -0.019(2) -0.021(2)
O17 0.042(3) 0.051(3) 0.045(3) 0.004(2) -0.015(2) -0.019(2)
O18 0.047(3) 0.044(3) 0.040(3) 0.013(2) -0.017(2) -0.023(2)
O19 0.053(3) 0.053(3) 0.042(3) 0.018(2) -0.020(2) -0.027(2)
O20 0.070(4) 0.060(3) 0.053(3) 0.010(3) -0.017(3) -0.033(3)
O1W 0.100(5) 0.147(6) 0.110(5) -0.028(4) -0.004(4) -0.071(5)
O2W 0.058(6) 0.131(8) 0.037(5) 0.010(5) -0.025(5) -0.025(6)
O3W 0.046(5) 0.078(7) 0.091(7) -0.043(5) 0.007(5) -0.029(5)
O5W 0.114(6) 0.100(5) 0.063(4) 0.029(4) -0.021(4) -0.022(5)

loop_
_atom_type_symbol
_atom_type_description
_atom_type_scat_dispersion_real
_atom_type_scat_dispersion_imag
_atom_type_scat_source
C C 0.0033 0.0016 'International Tables Vol C Tables 4.2.6.8 and 6.1.1.4'
N N 0.0061 0.0033 'International Tables Vol C Tables 4.2.6.8 and 6.1.1.4'
O O 0.0106 0.0060 'International Tables Vol C Tables 4.2.6.8 and 6.1.1.4'
Cd Cd -0.8075 1.2024 'International Tables Vol C Tables 4.2.6.8 and 6.1.1.4'
H H 0.0000 0.0000 'International Tables Vol C Tables 4.2.6.8 and 6.1.1.4'
Cl Cl 0.1484 0.1585 'International Tables Vol C Tables 4.2.6.8 and 6.1.1.4'

loop_
_geom_angle_atom_site_label_1
_geom_angle_atom_site_label_2
_geom_angle_atom_site_label_3
_geom_angle
_geom_angle_site_symmetry_1
_geom_angle_site_symmetry_3
N1 Cd1 O4 92.66(18) . .
N1 Cd1 O3 147.94(17) . .
O4 Cd1 O3 55.34(15) . .
N1 Cd1 Cl1 90.45(14) . .
O4 Cd1 Cl1 99.99(12) . .
O3 Cd1 Cl1 93.12(12) . .
N1 Cd1 Cl3 104.08(14) . .
O4 Cd1 Cl3 159.44(12) . .
O3 Cd1 Cl3 107.63(11) . .
Cl1 Cd1 Cl3 91.84(6) . .
N1 Cd1 C8 120.40(19) . .
O4 Cd1 C8 27.81(17) . .
O3 Cd1 C8 27.55(17) . .
Cl1 Cd1 C8 96.54(12) . .
Cl3 Cd1 C8 134.51(14) . .
N1 Cd1 Cl4 86.44(14) . .
O4 Cd1 Cl4 84.59(12) . .
O3 Cd1 Cl4 91.87(12) . .
Cl1 Cd1 Cl4 174.58(5) . .
Cl3 Cd1 Cl4 84.64(5) . .
C8 Cd1 Cl4 88.86(12) . .
O7 Cd2 N2 88.36(18) . .
O7 Cd2 O8 56.31(18) . .
N2 Cd2 O8 87.06(18) . .
O7 Cd2 Cl2 97.78(14) . .
N2 Cd2 Cl2 94.35(13) . .
O8 Cd2 Cl2 154.04(14) . .
O7 Cd2 Cl4 162.95(13) . .
N2 Cd2 Cl4 92.32(13) . .
O8 Cd2 Cl4 106.70(14) . .
Cl2 Cd2 Cl4 99.15(6) . .
O7 Cd2 C57 28.0(2) . .
N2 Cd2 C57 87.27(18) . .
O8 Cd2 C57 28.3(2) . .
Cl2 Cd2 C57 125.79(18) . .
Cl4 Cd2 C57 134.98(17) . .
O7 Cd2 Cl3 90.39(14) . .
N2 Cd2 Cl3 170.70(13) . .
O8 Cd2 Cl3 84.59(14) . .
Cl2 Cd2 Cl3 94.94(6) . .
Cl4 Cd2 Cl3 86.19(5) . .
C57 Cd2 Cl3 87.30(14) . .
N1 C1 C5 121.5(7) . .
N1 C1 H1 119.2 . .
C5 C1 H1 119.2 . .
N1 C2 C3 122.7(6) . .
N1 C2 H2 118.7 . .
C3 C2 H2 118.7 . .
C4 C3 C2 118.9(6) . .
C4 C3 C6 121.8(6) . .
C2 C3 C6 119.3(6) . .
C5 C4 C3 119.6(7) . .
C5 C4 H4 120.2 . .
C3 C4 H4 120.2 . .
C4 C5 C1 119.1(7) . .
C4 C5 H5 120.5 . .
C1 C5 H5 120.5 . .
N4 C6 C3 111.2(5) . .
N4 C6 H7A 109.4 . .
C3 C6 H7A 109.4 . .
N4 C6 H7B 109.4 . .
C3 C6 H7B 109.4 . .
H7A C6 H7B 108.0 . .
N4 C7 C58 110.7(8) . .
N4 C7 H7C 109.5 . .
C58 C7 H7C 109.5 . .
N4 C7 H7D 109.5 . .
C58 C7 H7D 109.5 . .
H7C C7 H7D 108.1 . .
O3 C8 O4 121.7(5) . .
O3 C8 C9 119.9(6) . .
O4 C8 C9 118.4(5) . .
O3 C8 Cd1 61.7(3) . .
O4 C8 Cd1 60.1(3) . .
C9 C8 Cd1 176.0(4) . .
C10 C9 C11 118.2(5) . .
C10 C9 C8 120.5(5) . .
C11 C9 C8 121.3(6) . .
C11 C10 C9 121.5(6) 2_755 .
C11 C10 H11 119.3 2_755 .
C9 C10 H11 119.3 . .
C10 C11 C9 120.3(6) 2_755 .
C10 C11 H12 119.8 2_755 .
C9 C11 H12 119.8 . .
C13 C12 C14 119.1(6) . .
C13 C12 C57 120.3(6) . .
C14 C12 C57 120.6(6) . .
C14 C13 C12 119.2(7) 2_566 .
C14 C13 H14 120.4 2_566 .
C12 C13 H14 120.4 . .
C13 C14 C12 121.7(7) 2_566 .
C13 C14 H15 119.2 2_566 .
C12 C14 H15 119.2 . .
N2 C15 C16 124.1(6) . .
N2 C15 H16 118.0 . .
C16 C15 H16 118.0 . .
C17 C16 C15 118.7(6) . .
C17 C16 H17 120.6 . .
C15 C16 H17 120.6 . .
C16 C17 C18 118.4(7) . .
C16 C17 H18 120.8 . .
C18 C17 H18 120.8 . .
C17 C18 C19 119.1(7) . .
C17 C18 C20 120.9(7) . .
C19 C18 C20 117.2(7) . .
N2 C19 C18 122.4(7) . .
N2 C19 H20 118.8 . .
C18 C19 H20 118.8 . .
N3 C20 C18 99.1(8) . .
O9 C21 N17 126.9(6) . .
O9 C21 N18 124.9(6) . .
N17 C21 N18 108.2(6) . .
N18 C22 N19 113.2(5) . .
N18 C22 H23A 108.9 . .
N19 C22 H23A 108.9 . .
N18 C22 H23B 108.9 . .
N19 C22 H23B 108.9 . .
H23A C22 H23B 107.8 . .
O10 C23 N20 126.8(6) . .
O10 C23 N19 125.3(6) . .
N20 C23 N19 107.9(6) . .
N20 C24 N21 113.1(5) . .
N20 C24 H25A 109.0 . .
N21 C24 H25A 109.0 . .
N20 C24 H25B 109.0 . .
N21 C24 H25B 109.0 . .
H25A C24 H25B 107.8 . .
N21 C25 N23 115.1(5) . .
N21 C25 C26 103.0(5) . .
N23 C25 C26 103.1(5) . .
N21 C25 H26 111.7 . .
N23 C25 H26 111.7 . .
C26 C25 H26 111.7 . .
N22 C26 N28 115.4(5) . 2_576
N22 C26 C25 103.2(5) . .
N28 C26 C25 103.6(5) 2_576 .
N22 C26 H27 111.4 . .
N28 C26 H27 111.4 2_576 .
C25 C26 H27 111.4 . .
N17 C27 N22 113.2(5) 2_576 .
N17 C27 H28A 108.9 2_576 .
N22 C27 H28A 108.9 . .
N17 C27 H28B 108.9 2_576 .
N22 C27 H28B 108.9 . .
H28A C27 H28B 107.7 . .
O13 C28 N23 125.7(7) . .
O13 C28 N22 126.7(7) . .
N23 C28 N22 107.6(6) . .
N23 C29 N24 113.1(5) . .
N23 C29 H30A 109.0 . .
N24 C29 H30A 109.0 . .
N23 C29 H30B 109.0 . .
N24 C29 H30B 109.0 . .
H30A C29 H30B 107.8 . .
O12 C30 N25 126.2(6) . .
O12 C30 N24 125.4(6) . .
N25 C30 N24 108.4(6) . .
N25 C31 N26 114.2(5) . .
N25 C31 H32A 108.7 . .
N26 C31 H32A 108.7 . .
N25 C31 H32B 108.7 . .
N26 C31 H32B 108.7 . .
H32A C31 H32B 107.6 . .
O11 C32 N27 125.2(6) . .
O11 C32 N26 126.8(6) . .
N27 C32 N26 108.0(6) . .
N27 C33 N28 112.9(5) . .
N27 C33 H34A 109.0 . .
N28 C33 H34A 109.0 . .
N27 C33 H34B 109.0 . .
N28 C33 H34B 109.0 . .
H34A C33 H34B 107.8 . .
O20 C34 N21 126.5(7) . 2_576
O20 C34 N28 126.6(7) . .
N21 C34 N28 106.9(6) 2_576 .
N27 C35 N17 114.4(5) . .
N27 C35 C36 102.7(5) . .
N17 C35 C36 102.6(5) . .
N27 C35 H36 112.1 . .
N17 C35 H36 112.1 . .
C36 C35 H36 112.1 . .
N26 C36 N18 115.1(5) . .
N26 C36 C35 103.6(5) . .
N18 C36 C35 103.4(5) . .
N26 C36 H37 111.4 . .
N18 C36 H37 111.4 . .
C35 C36 H37 111.4 . .
N19 C37 N25 113.7(5) . .
N19 C37 C38 103.4(5) . .
N25 C37 C38 103.1(5) . .
N19 C37 H38 112.0 . .
N25 C37 H38 112.0 . .
C38 C37 H38 112.0 . .
N24 C38 N20 115.0(5) . .
N24 C38 C37 103.5(5) . .
N20 C38 C37 102.7(5) . .
N24 C38 H39 111.7 . .
N20 C38 H39 111.7 . .
C37 C38 H39 111.7 . .
N6 C39 N5 114.2(5) . .
N6 C39 H40A 108.7 . .
N5 C39 H40A 108.7 . .
N6 C39 H40B 108.7 . .
N5 C39 H40B 108.7 . .
H40A C39 H40B 107.6 . .
O14 C40 N7 125.8(6) . .
O14 C40 N6 125.4(6) . .
N7 C40 N6 108.8(6) . .
N8 C41 N7 114.8(5) . .
N8 C41 H42A 108.6 . .
N7 C41 H42A 108.6 . .
N8 C41 H42B 108.6 . .
N7 C41 H42B 108.6 . .
H42A C41 H42B 107.6 . .
O15 C42 N9 126.6(6) . .
O15 C42 N8 125.1(6) . .
N9 C42 N8 108.3(5) . .
N10 C43 N9 113.4(5) . .
N10 C43 H44A 108.9 . .
N9 C43 H44A 108.9 . .
N10 C43 H44B 108.9 . .
N9 C43 H44B 108.9 . .
H44A C43 H44B 107.7 . .
O16 C44 N16 124.9(6) . 2_765
O16 C44 N10 126.5(6) . .
N16 C44 N10 108.6(5) 2_765 .
N11 C45 N10 115.1(5) . .
N11 C45 C50 103.3(5) . 2_765
N10 C45 C50 103.3(5) . 2_765
N11 C45 H46 111.5 . .
N10 C45 H46 111.5 . .
C50 C45 H46 111.5 2_765 .
N9 C46 N12 114.1(5) . .
N9 C46 C47 103.3(5) . .
N12 C46 C47 103.0(5) . .
N9 C46 H47 111.9 . .
N12 C46 H47 111.9 . .
C47 C46 H47 111.9 . .
N13 C47 N8 113.8(5) . .
N13 C47 C46 103.0(5) . .
N8 C47 C46 103.4(5) . .
N13 C47 H48 112.0 . .
N8 C47 H48 112.0 . .
C46 C47 H48 112.0 . .
N7 C48 N14 115.2(5) . .
N7 C48 C49 103.8(5) . .
N14 C48 C49 102.7(5) . .
N7 C48 H49 111.5 . .
N14 C48 H49 111.5 . .
C49 C48 H49 111.5 . .
N15 C49 N6 114.2(5) . .
N15 C49 C48 103.5(5) . .
N6 C49 C48 102.9(5) . .
N15 C49 H50 111.9 . .
N6 C49 H50 111.9 . .
C48 C49 H50 111.9 . .
N5 C50 N16 115.1(5) . .
N5 C50 C45 103.0(5) . 2_765
N16 C50 C45 103.5(5) . 2_765
N5 C50 H51 111.5 . .
N16 C50 H51 111.5 . .
C45 C50 H51 111.5 2_765 .
N16 C51 N15 113.5(5) . .
N16 C51 H52A 108.9 . .
N15 C51 H52A 108.9 . .
N16 C51 H52B 108.9 . .
N15 C51 H52B 108.9 . .
H52A C51 H52B 107.7 . .
O17 C52 N15 126.7(6) . .
O17 C52 N14 126.1(6) . .
N15 C52 N14 107.2(5) . .
N14 C53 N13 113.7(5) . .
N14 C53 H54A 108.8 . .
N13 C53 H54A 108.8 . .
N14 C53 H54B 108.8 . .
N13 C53 H54B 108.8 . .
H54A C53 H54B 107.7 . .
O18 C54 N13 126.4(6) . .
O18 C54 N12 125.2(6) . .
N13 C54 N12 108.3(5) . .
N11 C55 N12 113.1(5) . .
N11 C55 H56A 108.9 . .
N12 C55 H56A 108.9 . .
N11 C55 H56B 108.9 . .
N12 C55 H56B 108.9 . .
H56A C55 H56B 107.8 . .
O19 C56 N5 126.2(6) . 2_765
O19 C56 N11 126.4(6) . .
N5 C56 N11 107.4(5) 2_765 .
O7 C57 O8 123.3(6) . .
O7 C57 C12 118.4(6) . .
O8 C57 C12 118.2(7) . .
O7 C57 Cd2 59.0(3) . .
O8 C57 Cd2 64.3(4) . .
C12 C57 Cd2 177.4(5) . .
C7 C58 C58 102.3(10) . 2_565
C7 C58 H58A 111.3 . .
C58 C58 H58A 111.3 2_565 .
C7 C58 H58B 111.3 . .
C58 C58 H58B 111.3 2_565 .
H58A C58 H58B 109.2 . .
C60 C59 N3 113.5(8) . .
C60 C59 H59A 108.9 . .
N3 C59 H59A 108.9 . .
C60 C59 H59B 108.9 . .
N3 C59 H59B 108.9 . .
H59A C59 H59B 107.7 . .
C59 C60 H60A 119.4 . .
C59 C60 H60B 111.7 . .
H60A C60 H60B 113.3 . .
Cd1 Cl3 Cd2 95.75(5) . .
Cd2 Cl4 Cd1 93.35(5) . .
C2 N1 C1 118.2(6) . .
C2 N1 Cd1 121.9(4) . .
C1 N1 Cd1 119.8(4) . .
C15 N2 C19 117.1(6) . .
C15 N2 Cd2 121.7(4) . .
C19 N2 Cd2 121.1(4) . .
C20 N3 C59 99.4(9) . .
C20 N3 H3A 111.9 . .
C59 N3 H3A 111.9 . .
C20 N3 H3B 111.9 . .
C59 N3 H3B 111.9 . .
H3A N3 H3B 109.6 . .
C6 N4 C7 108.3(6) . .
C6 N4 H4A 110.0 . .
C7 N4 H4A 110.0 . .
C6 N4 H4B 110.0 . .
C7 N4 H4B 110.0 . .
H4A N4 H4B 108.4 . .
C56 N5 C50 113.4(5) 2_765 .
C56 N5 C39 122.5(5) 2_765 .
C50 N5 C39 124.1(5) . .
C40 N6 C39 121.3(6) . .
C40 N6 C49 112.2(5) . .
C39 N6 C49 125.0(5) . .
C40 N7 C48 112.3(5) . .
C40 N7 C41 122.3(6) . .
C48 N7 C41 124.5(5) . .
C42 N8 C41 124.4(6) . .
C42 N8 C47 111.8(5) . .
C41 N8 C47 123.1(5) . .
C42 N9 C43 123.3(5) . .
C42 N9 C46 113.0(5) . .
C43 N9 C46 123.3(5) . .
C44 N10 C43 121.7(5) . .
C44 N10 C45 112.2(5) . .
C43 N10 C45 124.7(5) . .
C56 N11 C55 122.1(5) . .
C56 N11 C45 112.9(5) . .
C55 N11 C45 124.9(5) . .
C54 N12 C46 112.3(5) . .
C54 N12 C55 122.0(5) . .
C46 N12 C55 123.8(5) . .
C54 N13 C47 112.9(5) . .
C54 N13 C53 120.6(5) . .
C47 N13 C53 122.0(5) . .
C52 N14 C53 121.8(5) . .
C52 N14 C48 113.1(5) . .
C53 N14 C48 125.0(5) . .
C52 N15 C49 113.3(5) . .
C52 N15 C51 121.5(5) . .
C49 N15 C51 125.1(5) . .
C44 N16 C51 122.8(5) 2_765 .
C44 N16 C50 112.0(5) 2_765 .
C51 N16 C50 122.1(5) . .
C21 N17 C27 122.6(6) . 2_576
C21 N17 C35 113.6(5) . .
C27 N17 C35 123.0(6) 2_576 .
C21 N18 C22 123.0(6) . .
C21 N18 C36 112.2(5) . .
C22 N18 C36 124.0(5) . .
C23 N19 C37 112.2(5) . .
C23 N19 C22 121.5(6) . .
C37 N19 C22 123.6(5) . .
C23 N20 C24 122.0(6) . .
C23 N20 C38 113.3(5) . .
C24 N20 C38 124.7(6) . .
C34 N21 C25 113.2(5) 2_576 .
C34 N21 C24 121.5(6) 2_576 .
C25 N21 C24 122.9(6) . .
C28 N22 C26 113.3(6) . .
C28 N22 C27 122.1(6) . .
C26 N22 C27 124.1(6) . .
C28 N23 C29 122.8(6) . .
C28 N23 C25 112.6(6) . .
C29 N23 C25 123.9(6) . .
C30 N24 C38 112.2(5) . .
C30 N24 C29 122.1(6) . .
C38 N24 C29 122.5(6) . .
C30 N25 C31 123.2(6) . .
C30 N25 C37 112.2(5) . .
C31 N25 C37 123.9(5) . .
C32 N26 C36 112.8(5) . .
C32 N26 C31 121.0(6) . .
C36 N26 C31 125.8(5) . .
C32 N27 C35 112.7(5) . .
C32 N27 C33 122.7(6) . .
C35 N27 C33 124.4(5) . .
C34 N28 C26 112.6(5) . 2_576
C34 N28 C33 121.4(6) . .
C26 N28 C33 123.8(5) 2_576 .
C8 O3 Cd1 90.8(4) . .
C8 O4 Cd1 92.0(4) . .
C57 O7 Cd2 93.0(4) . .
C57 O8 Cd2 87.4(4) . .

loop_
_geom_bond_atom_site_label_1
_geom_bond_atom_site_label_2
_geom_bond_distance
_geom_bond_site_symmetry_2
Cd1 N1 2.318(5) .
Cd1 O4 2.351(4) .
Cd1 O3 2.385(4) .
Cd1 Cl1 2.5476(18) .
Cd1 Cl3 2.5484(16) .
Cd1 C8 2.709(6) .
Cd1 Cl4 2.7809(18) .
Cd2 O7 2.310(5) .
Cd2 N2 2.425(5) .
Cd2 O8 2.427(5) .
Cd2 Cl2 2.510(2) .
Cd2 Cl4 2.5616(17) .
Cd2 C57 2.691(6) .
Cd2 Cl3 2.6941(18) .
C1 N1 1.341(8) .
C1 C5 1.407(10) .
C1 H1 0.9300 .
C2 N1 1.331(8) .
C2 C3 1.389(9) .
C2 H2 0.9300 .
C3 C4 1.364(10) .
C3 C6 1.510(9) .
C4 C5 1.356(11) .
C4 H4 0.9300 .
C5 H5 0.9300 .
C6 N4 1.478(8) .
C6 H7A 0.9700 .
C6 H7B 0.9700 .
C7 N4 1.498(8) .
C7 C58 1.508(9) .
C7 H7C 0.9700 .
C7 H7D 0.9700 .
C8 O3 1.253(7) .
C8 O4 1.265(7) .
C8 C9 1.499(8) .
C9 C10 1.385(9) .
C9 C11 1.385(8) .
C10 C11 1.369(8) 2_755
C10 H11 0.9300 .
C11 C10 1.369(8) 2_755
C11 H12 0.9300 .
C12 C13 1.390(10) .
C12 C14 1.391(10) .
C12 C57 1.502(9) .
C13 C14 1.366(9) 2_566
C13 H14 0.9300 .
C14 C13 1.366(9) 2_566
C14 H15 0.9300 .
C15 N2 1.314(8) .
C15 C16 1.375(9) .
C15 H16 0.9300 .
C16 C17 1.356(10) .
C16 H17 0.9300 .
C17 C18 1.369(10) .
C17 H18 0.9300 .
C18 C19 1.389(10) .
C18 C20 1.673(14) .
C19 N2 1.323(9) .
C19 H20 0.9300 .
C20 N3 1.356(12) .
C21 O9 1.226(8) .
C21 N17 1.339(9) .
C21 N18 1.382(8) .
C22 N18 1.428(8) .
C22 N19 1.449(8) .
C22 H23A 0.9700 .
C22 H23B 0.9700 .
C23 O10 1.210(8) .
C23 N20 1.345(8) .
C23 N19 1.369(8) .
C24 N20 1.449(8) .
C24 N21 1.448(8) .
C24 H25A 0.9700 .
C24 H25B 0.9700 .
C25 N21 1.442(9) .
C25 N23 1.447(9) .
C25 C26 1.546(9) .
C25 H26 0.9800 .
C26 N22 1.426(9) .
C26 N28 1.440(8) 2_576
C26 H27 0.9800 .
C27 N17 1.451(8) 2_576
C27 N22 1.458(8) .
C27 H28A 0.9700 .
C27 H28B 0.9700 .
C28 O13 1.222(9) .
C28 N23 1.358(9) .
C28 N22 1.368(9) .
C29 N23 1.438(8) .
C29 N24 1.451(8) .
C29 H30A 0.9700 .
C29 H30B 0.9700 .
C30 O12 1.223(8) .
C30 N25 1.354(8) .
C30 N24 1.367(8) .
C31 N25 1.443(8) .
C31 N26 1.462(8) .
C31 H32A 0.9700 .
C31 H32B 0.9700 .
C32 O11 1.221(8) .
C32 N27 1.365(8) .
C32 N26 1.364(8) .
C33 N27 1.443(8) .
C33 N28 1.457(8) .
C33 H34A 0.9700 .
C33 H34B 0.9700 .
C34 O20 1.201(9) .
C34 N21 1.373(9) 2_576
C34 N28 1.379(9) .
C35 N27 1.439(8) .
C35 N17 1.452(8) .
C35 C36 1.555(9) .
C35 H36 0.9800 .
C36 N26 1.425(8) .
C36 N18 1.442(8) .
C36 H37 0.9800 .
C37 N19 1.446(8) .
C37 N25 1.458(8) .
C37 C38 1.537(9) .
C37 H38 0.9800 .
C38 N24 1.441(8) .
C38 N20 1.450(8) .
C38 H39 0.9800 .
C39 N6 1.437(8) .
C39 N5 1.456(8) .
C39 H40A 0.9700 .
C39 H40B 0.9700 .
C40 O14 1.224(8) .
C40 N7 1.362(8) .
C40 N6 1.367(8) .
C41 N8 1.426(8) .
C41 N7 1.449(8) .
C41 H42A 0.9700 .
C41 H42B 0.9700 .
C42 O15 1.217(7) .
C42 N9 1.360(8) .
C42 N8 1.383(8) .
C43 N10 1.421(8) .
C43 N9 1.434(7) .
C43 H44A 0.9700 .
C43 H44B 0.9700 .
C44 O16 1.216(7) .
C44 N16 1.358(8) 2_765
C44 N10 1.366(8) .
C45 N11 1.447(7) .
C45 N10 1.449(8) .
C45 C50 1.540(8) 2_765
C45 H46 0.9800 .
C46 N9 1.442(8) .
C46 N12 1.451(8) .
C46 C47 1.555(8) .
C46 H47 0.9800 .
C47 N13 1.446(7) .
C47 N8 1.451(8) .
C47 H48 0.9800 .
C48 N7 1.437(8) .
C48 N14 1.447(8) .
C48 C49 1.554(8) .
C48 H49 0.9800 .
C49 N15 1.436(8) .
C49 N6 1.450(8) .
C49 H50 0.9800 .
C50 N5 1.446(8) .
C50 N16 1.454(8) .
C50 C45 1.540(8) 2_765
C50 H51 0.9800 .
C51 N16 1.451(8) .
C51 N15 1.450(8) .
C51 H52A 0.9700 .
C51 H52B 0.9700 .
C52 O17 1.211(7) .
C52 N15 1.365(8) .
C52 N14 1.376(8) .
C53 N14 1.425(8) .
C53 N13 1.448(7) .
C53 H54A 0.9700 .
C53 H54B 0.9700 .
C54 O18 1.218(7) .
C54 N13 1.352(8) .
C54 N12 1.368(7) .
C55 N11 1.436(8) .
C55 N12 1.463(8) .
C55 H56A 0.9700 .
C55 H56B 0.9700 .
C56 O19 1.211(7) .
C56 N5 1.359(8) 2_765
C56 N11 1.367(8) .
C57 O7 1.266(9) .
C57 O8 1.277(9) .
C58 C58 1.63(2) 2_565
C58 H58A 0.9700 .
C58 H58B 0.9700 .
C59 C60 1.470(9) .
C59 N3 1.584(8) .
C59 H59A 0.9700 .
C59 H59B 0.9700 .
C60 H60A 0.9600 .
C60 H60B 0.9601 .
N3 H3A 0.9000 .
N3 H3B 0.9000 .
N4 H4A 0.9000 .
N4 H4B 0.9000 .
N5 C56 1.359(8) 2_765
N16 C44 1.358(8) 2_765
N17 C27 1.451(8) 2_576
N21 C34 1.373(9) 2_576
N28 C26 1.440(8) 2_576
